data_7238414
loop_
_publ_author_name
'Grudniewska, Aleksandra'
'Dancewicz, Katarzyna'
'Bia\/lo\'nska, Agata'
'Ciunik, Zbigniew'
'Gabry\'s, Beata'
'Wawrze\'nczyk, Czes\/law'

_publ_section_title
;
 Synthesis of piperitone-derived halogenated lactones and their effect on
 aphid probing, feeding, and settling behavior
;
_journal_issue 3
_journal_name_full 'RSC Advances'
_journal_page_first 498
_journal_paper_doi 10.1039/c1ra00270h
_journal_volume 1
_journal_year 2011
_chemical_absolute_configuration ad
_chemical_formula_moiety 'C12 H19 Br O2'
_chemical_formula_sum 'C12 H19 Br O2'
_chemical_formula_weight 275.18
_chemical_name_systematic
;
(-)-(1<i>R</i>,4<i>S</i>,5<i>S</i>,6<i>S</i>)-5-bromo-4-isopropyl
-1-methyl-7-oxabicyclo[4.3.0]nonan-8-one
;
_space_group_IT_number 19
_space_group_name_Hall 'P 2ac 2ab'
_space_group_name_H-M_alt 'P 21 21 21'
_symmetry_cell_setting orthorhombic
_symmetry_space_group_name_Hall 'P 2ac 2ab'
_symmetry_space_group_name_H-M 'P 21 21 21'
_atom_sites_solution_hydrogens geom
_atom_sites_solution_primary direct
_atom_sites_solution_secondary difmap
_audit_creation_method SHELXL-97
_cell_angle_alpha 90.00
_cell_angle_beta 90.00
_cell_angle_gamma 90.00
_cell_formula_units_Z 4
_cell_length_a 7.954(2)
_cell_length_b 8.158(2)
_cell_length_c 19.177(4)
_cell_measurement_reflns_used 3733
_cell_measurement_temperature 100(2)
_cell_measurement_theta_max 28.63
_cell_measurement_theta_min 3.18
_cell_volume 1244.4(5)
_computing_cell_refinement
;
CrysAlis RED, Oxford Diffraction Ltd.,
Version 1.171.33.52 (release 06-11-2009 CrysAlis171 .NET)
(compiled Nov 6 2009,16:24:50)
;
_computing_data_collection
;
CrysAlis CCD, Oxford Diffraction Ltd.,
Version 1.171.33.52 (release 06-11-2009 CrysAlis171 .NET)
(compiled Nov 6 2009,16:24:50)
;
_computing_data_reduction
;
CrysAlis RED, Oxford Diffraction Ltd.,
Version 1.171.33.52 (release 06-11-2009 CrysAlis171 .NET)
(compiled Nov 6 2009,16:24:50)
;
_computing_structure_refinement
;
SHELXL-97 (Sheldrick, G. M. (2008). <i>Acta Cryst.</i> <b>A64</b>, 112-122.)
;
_computing_structure_solution
;
SHELXS-97 (Sheldrick, G. M. (2008). <i>Acta Cryst.</i> <b>A64</b>, 112-122.)
;
_diffrn_ambient_temperature 100(2)
_diffrn_measured_fraction_theta_full 0.998
_diffrn_measured_fraction_theta_max 0.998
_diffrn_measurement_device_type 'Kuma KM4CCD'
_diffrn_measurement_method '\w scan'
_diffrn_radiation_monochromator graphite
_diffrn_radiation_source 'fine-focus sealed tube'
_diffrn_radiation_type MoK\a
_diffrn_radiation_wavelength 0.71073
_diffrn_reflns_av_R_equivalents 0.0682
_diffrn_reflns_av_sigmaI/netI 0.0931
_diffrn_reflns_limit_h_max 9
_diffrn_reflns_limit_h_min -10
_diffrn_reflns_limit_k_max 10
_diffrn_reflns_limit_k_min -10
_diffrn_reflns_limit_l_max 23
_diffrn_reflns_limit_l_min -24
_diffrn_reflns_number 8483
_diffrn_reflns_theta_full 26.99
_diffrn_reflns_theta_max 26.99
_diffrn_reflns_theta_min 3.28
_diffrn_standards_number 0
_exptl_absorpt_coefficient_mu 3.284
_exptl_absorpt_correction_T_max 0.879
_exptl_absorpt_correction_T_min 0.655
_exptl_absorpt_correction_type analytical
_exptl_absorpt_process_details
;
CrysAlis RED, Oxford Diffraction Ltd.,
Version 1.171.32.5 (release 08-05-2007 CrysAlis171 .NET)
(compiled May 8 2007,13:10:02)
Analytical numeric absorption correction using a multifaceted crystal
model based on expressions derived by R.C. Clark & J.S. Reid.
(Clark, R. C. & Reid, J. S. (1995). Acta Cryst. A51, 887-897)
;
_exptl_crystal_colour colorless
_exptl_crystal_density_diffrn 1.469
_exptl_crystal_density_method 'not measured'
_exptl_crystal_description plate
_exptl_crystal_F_000 568
_exptl_crystal_size_max 0.17
_exptl_crystal_size_mid 0.14
_exptl_crystal_size_min 0.05
_refine_diff_density_max 0.601
_refine_diff_density_min -0.452
_refine_diff_density_rms 0.085
_refine_ls_abs_structure_details 'Flack H D (1983), Acta Cryst. A39, 876-881'
_refine_ls_abs_structure_Flack 0.015(13)
_refine_ls_extinction_method none
_refine_ls_goodness_of_fit_ref 1.011
_refine_ls_hydrogen_treatment constr
_refine_ls_matrix_type full
_refine_ls_number_parameters 136
_refine_ls_number_reflns 2715
_refine_ls_number_restraints 0
_refine_ls_restrained_S_all 1.011
_refine_ls_R_factor_all 0.0758
_refine_ls_R_factor_gt 0.0489
_refine_ls_shift/su_max 0.001
_refine_ls_shift/su_mean 0.000
_refine_ls_structure_factor_coef Fsqd
_refine_ls_weighting_details 'calc w=1/[\s^2^(Fo^2^)+(0.0182P)^2^+0.0000P] where P=(Fo^2^+2Fc^2^)/3'
_refine_ls_weighting_scheme calc
_refine_ls_wR_factor_gt 0.0583
_refine_ls_wR_factor_ref 0.0627
_reflns_number_gt 2136
_reflns_number_total 2715
_reflns_threshold_expression >2sigma(I)
_cod_data_source_file c1ra00270h.txt
_cod_data_source_block (-)-5b
_cod_database_code 7238414

loop_
_symmetry_equiv_pos_as_xyz
'x, y, z'
'-x+1/2, -y, z+1/2'
'-x, y+1/2, -z+1/2'
'x+1/2, -y+1/2, -z'

loop_
_atom_site_label
_atom_site_type_symbol
_atom_site_fract_x
_atom_site_fract_y
_atom_site_fract_z
_atom_site_U_iso_or_equiv
_atom_site_adp_type
_atom_site_occupancy
_atom_site_symmetry_multiplicity
_atom_site_calc_flag
_atom_site_refinement_flags
Br Br 0.22030(5) 0.81481(6) 0.87786(2) 0.02491(12) Uani 1 1 d .
O7 O -0.0733(3) 0.6194(3) 0.79874(15) 0.0142(7) Uani 1 1 d .
C6 C -0.0828(4) 0.8008(6) 0.7998(2) 0.0135(9) Uani 1 1 d .
H6A H -0.0100 0.8480 0.7623 0.016 Uiso 1 1 calc R
C5 C -0.0230(4) 0.8595(4) 0.8715(2) 0.0139(9) Uani 1 1 d .
H5A H -0.0810 0.7918 0.9077 0.017 Uiso 1 1 calc R
C4 C -0.0675(4) 1.0389(4) 0.8846(2) 0.0122(9) Uani 1 1 d .
H4A H -0.0242 1.1038 0.8442 0.015 Uiso 1 1 calc R
C3 C -0.2614(4) 1.0477(4) 0.8826(2) 0.0131(8) Uani 1 1 d .
H3A H -0.3090 0.9703 0.9171 0.016 Uiso 1 1 calc R
H3E H -0.2986 1.1597 0.8952 0.016 Uiso 1 1 calc R
C2 C -0.3259(5) 1.0045(5) 0.8097(2) 0.0130(10) Uani 1 1 d .
H2A H -0.2857 1.0885 0.7764 0.016 Uiso 1 1 calc R
H2E H -0.4502 1.0085 0.8100 0.016 Uiso 1 1 calc R
C1 C -0.2701(5) 0.8354(5) 0.78384(18) 0.0103(8) Uani 1 1 d .
C9 C -0.3537(4) 0.6905(6) 0.82067(19) 0.0133(9) Uani 1 1 d .
H9A H -0.3726 0.7145 0.8707 0.016 Uiso 1 1 calc R
H9B H -0.4625 0.6626 0.7986 0.016 Uiso 1 1 calc R
O8 O -0.2488(3) 0.4094(3) 0.81408(13) 0.0214(7) Uani 1 1 d .
C8 C -0.2289(5) 0.5554(5) 0.81149(18) 0.0136(9) Uani 1 1 d .
C11 C 0.0113(5) 1.1119(5) 0.9516(2) 0.0148(10) Uani 1 1 d .
H11 H 0.1361 1.1026 0.9467 0.018 Uiso 1 1 calc R
C12 C -0.0378(6) 1.0200(5) 1.0179(2) 0.0272(12) Uani 1 1 d .
H12A H 0.0159 1.0719 1.0582 0.041 Uiso 1 1 calc R
H12B H -0.0006 0.9058 1.0144 0.041 Uiso 1 1 calc R
H12C H -0.1602 1.0233 1.0236 0.041 Uiso 1 1 calc R
C13 C -0.0303(5) 1.2953(5) 0.9581(2) 0.0221(11) Uani 1 1 d .
H13A H 0.0024 1.3519 0.9151 0.033 Uiso 1 1 calc R
H13B H 0.0316 1.3420 0.9976 0.033 Uiso 1 1 calc R
H13C H -0.1513 1.3089 0.9657 0.033 Uiso 1 1 calc R
C10 C -0.3006(4) 0.8233(5) 0.70473(17) 0.0158(9) Uani 1 1 d .
H10A H -0.4194 0.8449 0.6947 0.024 Uiso 1 1 calc R
H10B H -0.2712 0.7131 0.6885 0.024 Uiso 1 1 calc R
H10C H -0.2308 0.9044 0.6806 0.024 Uiso 1 1 calc R

loop_
_atom_site_aniso_label
_atom_site_aniso_U_11
_atom_site_aniso_U_22
_atom_site_aniso_U_33
_atom_site_aniso_U_23
_atom_site_aniso_U_13
_atom_site_aniso_U_12
Br 0.01358(17) 0.0283(2) 0.0328(2) -0.0044(3) -0.0056(2) 0.0059(2)
O7 0.0129(16) 0.0107(16) 0.0190(18) -0.0019(13) 0.0015(12) 0.0025(12)
C6 0.014(2) 0.008(2) 0.018(2) 0.004(2) 0.0002(17) 0.003(2)
C5 0.0099(18) 0.015(2) 0.017(2) 0.004(2) 0.0048(19) 0.0033(15)
C4 0.017(2) 0.010(2) 0.010(2) 0.002(2) 0.000(2) -0.0004(16)
C3 0.014(2) 0.0106(18) 0.015(2) -0.001(2) -0.003(2) -0.0023(17)
C2 0.011(2) 0.014(2) 0.014(3) 0.0007(19) -0.0006(17) 0.0015(18)
C1 0.0072(18) 0.008(2) 0.0155(19) 0.0013(17) 0.0021(16) -0.003(2)
C9 0.0105(19) 0.013(2) 0.017(2) -0.009(3) 0.0011(16) 0.001(2)
O8 0.026(2) 0.0110(15) 0.0271(17) 0.0017(13) -0.0031(14) -0.0008(14)
C8 0.015(2) 0.019(2) 0.007(2) 0.0018(19) -0.0030(19) -0.002(2)
C11 0.015(2) 0.017(2) 0.013(2) -0.002(2) -0.0048(18) -0.0022(19)
C12 0.038(3) 0.029(3) 0.015(3) 0.004(2) -0.006(2) 0.001(2)
C13 0.024(2) 0.020(3) 0.023(3) -0.005(3) 0.0001(19) -0.003(2)
C10 0.017(2) 0.015(2) 0.015(2) -0.004(2) 0.0026(17) 0.000(2)

loop_
_atom_type_symbol
_atom_type_description
_atom_type_scat_dispersion_real
_atom_type_scat_dispersion_imag
_atom_type_scat_source
C C 0.0033 0.0016 'International Tables Vol C Tables 4.2.6.8 and 6.1.1.4'
H H 0.0000 0.0000 'International Tables Vol C Tables 4.2.6.8 and 6.1.1.4'
O O 0.0106 0.0060 'International Tables Vol C Tables 4.2.6.8 and 6.1.1.4'
Br Br -0.2901 2.4595 'International Tables Vol C Tables 4.2.6.8 and 6.1.1.4'

loop_
_geom_angle_atom_site_label_1
_geom_angle_atom_site_label_2
_geom_angle_atom_site_label_3
_geom_angle
C8 O7 C6 109.4(3)
O7 C6 C5 108.0(3)
O7 C6 C1 103.2(3)
C5 C6 C1 114.8(3)
O7 C6 H6A 110.2
C5 C6 H6A 110.2
C1 C6 H6A 110.2
C4 C5 C6 112.1(3)
C4 C5 Br 113.2(2)
C6 C5 Br 107.6(2)
C4 C5 H5A 107.9
C6 C5 H5A 107.9
Br C5 H5A 107.9
C5 C4 C3 105.8(3)
C5 C4 C11 114.3(3)
C3 C4 C11 114.1(3)
C5 C4 H4A 107.4
C3 C4 H4A 107.4
C11 C4 H4A 107.4
C2 C3 C4 110.3(3)
C2 C3 H3A 109.6
C4 C3 H3A 109.6
C2 C3 H3E 109.6
C4 C3 H3E 109.6
H3A C3 H3E 108.1
C3 C2 C1 114.0(3)
C3 C2 H2A 108.8
C1 C2 H2A 108.8
C3 C2 H2E 108.8
C1 C2 H2E 108.8
H2A C2 H2E 107.7
C9 C1 C2 114.9(3)
C9 C1 C10 109.7(3)
C2 C1 C10 109.3(3)
C9 C1 C6 100.7(3)
C2 C1 C6 112.3(3)
C10 C1 C6 109.6(3)
C8 C9 C1 103.1(3)
C8 C9 H9A 111.1
C1 C9 H9A 111.1
C8 C9 H9B 111.1
C1 C9 H9B 111.1
H9A C9 H9B 109.1
O8 C8 O7 120.3(4)
O8 C8 C9 129.7(4)
O7 C8 C9 110.0(3)
C12 C11 C13 110.8(4)
C12 C11 C4 113.5(3)
C13 C11 C4 110.8(3)
C12 C11 H11 107.2
C13 C11 H11 107.2
C4 C11 H11 107.2
C11 C12 H12A 109.5
C11 C12 H12B 109.5
H12A C12 H12B 109.5
C11 C12 H12C 109.5
H12A C12 H12C 109.5
H12B C12 H12C 109.5
C11 C13 H13A 109.5
C11 C13 H13B 109.5
H13A C13 H13B 109.5
C11 C13 H13C 109.5
H13A C13 H13C 109.5
H13B C13 H13C 109.5
C1 C10 H10A 109.5
C1 C10 H10B 109.5
H10A C10 H10B 109.5
C1 C10 H10C 109.5
H10A C10 H10C 109.5
H10B C10 H10C 109.5

loop_
_geom_bond_atom_site_label_1
_geom_bond_atom_site_label_2
_geom_bond_distance
Br C5 1.973(3)
O7 C8 1.366(5)
O7 C6 1.482(5)
C6 C5 1.531(6)
C6 C1 1.547(5)
C6 H6A 1.0000
C5 C4 1.527(5)
C5 H5A 1.0000
C4 C3 1.544(5)
C4 C11 1.548(5)
C4 H4A 1.0000
C3 C2 1.531(5)
C3 H3A 0.9900
C3 H3E 0.9900
C2 C1 1.531(5)
C2 H2A 0.9900
C2 H2E 0.9900
C1 C9 1.529(5)
C1 C10 1.540(5)
C9 C8 1.493(5)
C9 H9A 0.9900
C9 H9B 0.9900
O8 C8 1.203(4)
C11 C12 1.527(6)
C11 C13 1.537(5)
C11 H11 1.0000
C12 H12A 0.9800
C12 H12B 0.9800
C12 H12C 0.9800
C13 H13A 0.9800
C13 H13B 0.9800
C13 H13C 0.9800
C10 H10A 0.9800
C10 H10B 0.9800
C10 H10C 0.9800

loop_
_geom_torsion_atom_site_label_1
_geom_torsion_atom_site_label_2
_geom_torsion_atom_site_label_3
_geom_torsion_atom_site_label_4
_geom_torsion
C8 O7 C6 C5 98.8(3)
C8 O7 C6 C1 -23.1(4)
O7 C6 C5 C4 -166.1(3)
C1 C6 C5 C4 -51.5(5)
O7 C6 C5 Br 68.8(3)
C1 C6 C5 Br -176.6(3)
C6 C5 C4 C3 61.9(4)
Br C5 C4 C3 -176.2(3)
C6 C5 C4 C11 -171.8(3)
Br C5 C4 C11 -49.8(4)
C5 C4 C3 C2 -64.5(4)
C11 C4 C3 C2 169.0(3)
C4 C3 C2 C1 57.2(4)
C3 C2 C1 C9 71.1(4)
C3 C2 C1 C10 -165.1(3)
C3 C2 C1 C6 -43.3(4)
O7 C6 C1 C9 34.7(4)
C5 C6 C1 C9 -82.5(4)
O7 C6 C1 C2 157.4(3)
C5 C6 C1 C2 40.2(5)
O7 C6 C1 C10 -80.8(4)
C5 C6 C1 C10 161.9(3)
C2 C1 C9 C8 -154.8(3)
C10 C1 C9 C8 81.5(3)
C6 C1 C9 C8 -33.9(4)
C6 O7 C8 O8 -178.8(3)
C6 O7 C8 C9 1.0(4)
C1 C9 C8 O8 -158.4(4)
C1 C9 C8 O7 21.8(4)
C5 C4 C11 C12 -58.4(5)
C3 C4 C11 C12 63.5(4)
C5 C4 C11 C13 176.2(3)
C3 C4 C11 C13 -61.9(5)
